data_2230993
loop_
_publ_author_name
'McNeese, Timothy J.'
'Pike, Robert D.'

_publ_section_title
;
 Tetraethylammonium tri-\m-phenolato-bis[tricarbonylmanganate(I)]
;
_journal_coeditor_code BG2415
_journal_issue 8
_journal_name_full 'Acta Crystallographica Section E'
_journal_page_first m1150
_journal_paper_doi 10.1107/S1600536811029266
_journal_volume 67
_journal_year 2011
_chemical_formula_iupac '(C8 H20 N) [Mn2 (C6 H5 O)3 (C O)6]'
_chemical_formula_moiety 'C8 H20 N +, C24 H15 Mn2 O9 -'
_chemical_formula_sum 'C32 H35 Mn2 N O9'
_chemical_formula_weight 687.49
_chemical_name_systematic
;
Tetraethylammonium tri-\m-phenolato-bis[tricarbonylmanganate(I)]
;
_space_group_IT_number 33
_symmetry_cell_setting orthorhombic
_symmetry_space_group_name_Hall 'P 2c -2n'
_symmetry_space_group_name_H-M 'P n a 21'
_atom_sites_solution_hydrogens geom
_atom_sites_solution_primary direct
_atom_sites_solution_secondary difmap
_audit_creation_method SHELXL-97
_cell_angle_alpha 90.00
_cell_angle_beta 90.00
_cell_angle_gamma 90.00
_cell_formula_units_Z 4
_cell_length_a 18.6831(4)
_cell_length_b 9.2037(2)
_cell_length_c 18.5999(4)
_cell_measurement_reflns_used 9989
_cell_measurement_temperature 100(2)
_cell_measurement_theta_max 68.09
_cell_measurement_theta_min 3.35
_cell_volume 3198.32(12)
_computing_cell_refinement 'SAINT-Plus (Bruker, 2004)'
_computing_data_collection 'APEX2 (Bruker, 2004)'
_computing_data_reduction 'SAINT-Plus (Bruker, 2004)'
_computing_molecular_graphics 'ORTEP-3 (Farrugia, 1997) and Mercury (Macrae <i>et al.</i>, 2006)'
_computing_publication_material 'SHELXL97 (Sheldrick, 2008)'
_computing_structure_refinement 'SHELXL97 (Sheldrick, 2008)'
_computing_structure_solution 'SHELXS97 (Sheldrick, 2008)'
_diffrn_ambient_temperature 100(2)
_diffrn_measured_fraction_theta_full 0.989
_diffrn_measured_fraction_theta_max 0.989
_diffrn_measurement_device_type 'Bruker SMART APEXII CCD'
_diffrn_measurement_method '\w and \y'
_diffrn_radiation_monochromator graphite
_diffrn_radiation_source 'fine-focus sealed tube'
_diffrn_radiation_type CuK\a
_diffrn_radiation_wavelength 1.54178
_diffrn_reflns_av_R_equivalents 0.0586
_diffrn_reflns_av_sigmaI/netI 0.0463
_diffrn_reflns_limit_h_max 22
_diffrn_reflns_limit_h_min -22
_diffrn_reflns_limit_k_max 10
_diffrn_reflns_limit_k_min -10
_diffrn_reflns_limit_l_max 22
_diffrn_reflns_limit_l_min -19
_diffrn_reflns_number 30613
_diffrn_reflns_theta_full 67.00
_diffrn_reflns_theta_max 67.00
_diffrn_reflns_theta_min 4.73
_diffrn_standards_number 0
_exptl_absorpt_coefficient_mu 6.880
_exptl_absorpt_correction_T_max 0.2289
_exptl_absorpt_correction_T_min 0.1478
_exptl_absorpt_correction_type numerical
_exptl_absorpt_process_details '(SADABS; Sheldrick, 2004)'
_exptl_crystal_colour brown
_exptl_crystal_density_diffrn 1.428
_exptl_crystal_density_method 'not measured'
_exptl_crystal_description block
_exptl_crystal_F_000 1424
_exptl_crystal_size_max 0.45
_exptl_crystal_size_mid 0.43
_exptl_crystal_size_min 0.30
_refine_diff_density_max 0.786
_refine_diff_density_min -0.570
_refine_ls_abs_structure_details 'Flack (1983), <b>1874 Friedel pairs</b>'
_refine_ls_abs_structure_Flack 0.051(5)
_refine_ls_extinction_method none
_refine_ls_goodness_of_fit_ref 1.065
_refine_ls_hydrogen_treatment constr
_refine_ls_matrix_type full
_refine_ls_number_parameters 402
_refine_ls_number_reflns 4817
_refine_ls_number_restraints 19
_refine_ls_restrained_S_all 1.075
_refine_ls_R_factor_all 0.0341
_refine_ls_R_factor_gt 0.0329
_refine_ls_shift/su_max 0.001
_refine_ls_shift/su_mean 0.000
_refine_ls_structure_factor_coef Fsqd
_refine_ls_weighting_details 'calc w=1/[\s^2^(Fo^2^)+(0.0591P)^2^] where P=(Fo^2^+2Fc^2^)/3'
_refine_ls_weighting_scheme calc
_refine_ls_wR_factor_gt 0.0833
_refine_ls_wR_factor_ref 0.0843
_reflns_number_gt 4660
_reflns_number_total 4817
_reflns_threshold_expression I>2\s(I)
_cod_data_source_file bg2415.cif
_cod_data_source_block I
_cod_database_code 2230993
_cod_database_fobs_code 2230993

loop_
_symmetry_equiv_pos_as_xyz
'x, y, z'
'-x, -y, z+1/2'
'x+1/2, -y+1/2, z'
'-x+1/2, y+1/2, z+1/2'

loop_
_atom_site_type_symbol
_atom_site_label
_atom_site_fract_x
_atom_site_fract_y
_atom_site_fract_z
_atom_site_U_iso_or_equiv
_atom_site_adp_type
_atom_site_calc_flag
_atom_site_refinement_flags
_atom_site_occupancy
_atom_site_symmetry_multiplicity
Mn Mn1 0.942524(18) 0.23445(4) 0.69042(3) 0.00987(11) Uani d U 1 1
Mn Mn2 0.864233(19) 0.49426(4) 0.72511(3) 0.00854(11) Uani d U 1 1
O O1 0.88111(12) -0.0575(2) 0.71027(13) 0.0277(5) Uani d U 1 1
O O2 1.00084(11) 0.1572(2) 0.54831(12) 0.0255(5) Uani d U 1 1
O O3 1.07657(10) 0.1197(2) 0.75028(13) 0.0253(5) Uani d U 1 1
O O4 0.71971(11) 0.5205(2) 0.78704(13) 0.0246(5) Uani d U 1 1
O O5 0.82718(11) 0.7131(2) 0.61509(12) 0.0197(4) Uani d U 1 1
O O6 0.90503(11) 0.7115(2) 0.83376(12) 0.0194(4) Uani d U 1 1
O O7 0.96310(8) 0.45028(19) 0.68333(11) 0.0120(4) Uani d . 1 1
O O8 0.89854(9) 0.3187(2) 0.78004(11) 0.0139(4) Uani d . 1 1
O O9 0.85015(9) 0.32527(19) 0.65656(11) 0.0118(4) Uani d . 1 1
C C1 0.90466(14) 0.0552(3) 0.70182(17) 0.0151(5) Uani d U 1 1
C C2 0.97751(12) 0.1871(3) 0.60351(16) 0.0134(5) Uani d U 1 1
C C3 1.02446(13) 0.1687(3) 0.72812(18) 0.0160(5) Uani d U 1 1
C C4 0.77549(14) 0.5058(3) 0.76187(18) 0.0133(5) Uani d U 1 1
C C5 0.84219(13) 0.6313(3) 0.65873(15) 0.0114(5) Uani d U 1 1
C C6 0.89061(13) 0.6281(3) 0.79007(15) 0.0110(5) Uani d U 1 1
C C7 1.02389(13) 0.5276(3) 0.67916(14) 0.0101(5) Uani d . 1 1
C C8 1.08961(14) 0.4598(3) 0.66590(16) 0.0156(6) Uani d . 1 1
H H8 1.0915 0.3575 0.6593 0.019 Uiso calc R 1 1
C C9 1.15232(15) 0.5415(4) 0.66233(17) 0.0191(6) Uani d . 1 1
H H9 1.1965 0.4939 0.6531 0.023 Uiso calc R 1 1
C C10 1.15143(15) 0.6886(3) 0.67177(17) 0.0212(6) Uani d . 1 1
H H10 1.1947 0.7428 0.6708 0.025 Uiso calc R 1 1
C C11 1.08608(16) 0.7580(3) 0.68280(19) 0.0196(6) Uani d . 1 1
H H11 1.0847 0.8606 0.6881 0.024 Uiso calc R 1 1
C C12 1.02274(13) 0.6785(3) 0.68610(16) 0.0141(5) Uani d . 1 1
H H12 0.9785 0.7273 0.6931 0.017 Uiso calc R 1 1
C C13 0.89238(14) 0.2703(3) 0.84769(16) 0.0134(6) Uani d . 1 1
C C14 0.92658(15) 0.1421(3) 0.86978(17) 0.0186(6) Uani d . 1 1
H H14 0.9543 0.0884 0.8361 0.022 Uiso calc R 1 1
C C15 0.92062(16) 0.0925(3) 0.93968(18) 0.0232(6) Uani d . 1 1
H H15 0.9441 0.0052 0.9532 0.028 Uiso calc R 1 1
C C16 0.88101(18) 0.1679(3) 0.99032(18) 0.0244(7) Uani d . 1 1
H H16 0.8772 0.1331 1.0382 0.029 Uiso calc R 1 1
C C17 0.84700(17) 0.2953(3) 0.96968(17) 0.0209(6) Uani d . 1 1
H H17 0.8199 0.3487 1.0039 0.025 Uiso calc R 1 1
C C18 0.85229(14) 0.3455(3) 0.89947(16) 0.0156(6) Uani d . 1 1
H H18 0.8283 0.4325 0.8862 0.019 Uiso calc R 1 1
C C19 0.79925(13) 0.2836(3) 0.60953(16) 0.0104(5) Uani d . 1 1
C C20 0.81015(12) 0.1642(3) 0.56366(16) 0.0137(6) Uani d . 1 1
H H20 0.8535 0.1106 0.5666 0.016 Uiso calc R 1 1
C C21 0.75808(14) 0.1237(3) 0.51403(16) 0.0176(6) Uani d . 1 1
H H21 0.7666 0.0431 0.4833 0.021 Uiso calc R 1 1
C C22 0.69416(14) 0.1987(4) 0.50854(18) 0.0193(6) Uani d . 1 1
H H22 0.6588 0.1708 0.4745 0.023 Uiso calc R 1 1
C C23 0.68308(13) 0.3167(3) 0.55445(17) 0.0175(6) Uani d . 1 1
H H23 0.6393 0.3689 0.5518 0.021 Uiso calc R 1 1
C C24 0.73455(14) 0.3590(3) 0.60368(16) 0.0143(5) Uani d . 1 1
H H24 0.7258 0.4404 0.6339 0.017 Uiso calc R 1 1
N N1 0.62259(13) 0.0037(2) 0.90791(16) 0.0168(5) Uani d . 1 1
C C25 0.70244(15) -0.0258(4) 0.91741(19) 0.0243(7) Uani d . 1 1
H H25A 0.7224 0.0490 0.9500 0.029 Uiso calc R 1 1
H H25B 0.7082 -0.1212 0.9413 0.029 Uiso calc R 1 1
C C26 0.74587(17) -0.0265(4) 0.8490(3) 0.0383(9) Uani d . 1 1
H H26A 0.7438 0.0698 0.8265 0.057 Uiso calc R 1 1
H H26B 0.7263 -0.0990 0.8158 0.057 Uiso calc R 1 1
H H26C 0.7957 -0.0506 0.8601 0.057 Uiso calc R 1 1
C C27 0.58925(14) -0.1050(3) 0.85663(16) 0.0168(6) Uani d . 1 1
H H27A 0.5380 -0.0803 0.8506 0.020 Uiso calc R 1 1
H H27B 0.6125 -0.0945 0.8091 0.020 Uiso calc R 1 1
C C28 0.59471(18) -0.2619(3) 0.87963(19) 0.0251(7) Uani d . 1 1
H H28A 0.5685 -0.2757 0.9247 0.038 Uiso calc R 1 1
H H28B 0.6451 -0.2875 0.8868 0.038 Uiso calc R 1 1
H H28C 0.5741 -0.3243 0.8423 0.038 Uiso calc R 1 1
C C29 0.58983(18) -0.0064(3) 0.98216(18) 0.0214(7) Uani d . 1 1
H H29A 0.6006 -0.1036 1.0023 0.026 Uiso calc R 1 1
H H29B 0.6131 0.0666 1.0135 0.026 Uiso calc R 1 1
C C30 0.5099(2) 0.0171(4) 0.9847(2) 0.0307(8) Uani d . 1 1
H H30A 0.4862 -0.0537 0.9534 0.046 Uiso calc R 1 1
H H30B 0.4988 0.1157 0.9681 0.046 Uiso calc R 1 1
H H30C 0.4929 0.0048 1.0341 0.046 Uiso calc R 1 1
C C31 0.61045(16) 0.1516(3) 0.87507(17) 0.0205(6) Uani d . 1 1
H H31A 0.5585 0.1640 0.8669 0.025 Uiso calc R 1 1
H H31B 0.6342 0.1539 0.8275 0.025 Uiso calc R 1 1
C C32 0.6371(2) 0.2799(4) 0.9187(2) 0.0340(9) Uani d . 1 1
H H32A 0.6888 0.2707 0.9262 0.051 Uiso calc R 1 1
H H32B 0.6127 0.2817 0.9653 0.051 Uiso calc R 1 1
H H32C 0.6271 0.3702 0.8927 0.051 Uiso calc R 1 1

loop_
_atom_site_aniso_label
_atom_site_aniso_U_11
_atom_site_aniso_U_22
_atom_site_aniso_U_33
_atom_site_aniso_U_12
_atom_site_aniso_U_13
_atom_site_aniso_U_23
Mn1 0.00445(18) 0.0091(2) 0.0160(2) 0.00351(13) -0.00178(18) -0.00336(17)
Mn2 0.00319(18) 0.0078(2) 0.0146(2) 0.00217(13) 0.00009(17) -0.00081(15)
O1 0.0346(11) 0.0128(8) 0.0358(15) -0.0038(8) -0.0064(10) 0.0000(9)
O2 0.0132(9) 0.0400(13) 0.0232(9) 0.0042(9) 0.0009(8) -0.0140(9)
O3 0.0156(8) 0.0239(11) 0.0364(13) 0.0116(7) -0.0130(9) -0.0079(9)
O4 0.0079(8) 0.0358(13) 0.0300(14) 0.0031(8) 0.0050(8) -0.0003(9)
O5 0.0188(10) 0.0174(10) 0.0230(11) 0.0053(8) 0.0002(9) 0.0044(7)
O6 0.0192(9) 0.0179(10) 0.0211(11) -0.0012(8) 0.0008(9) -0.0062(7)
O7 0.0040(7) 0.0110(9) 0.0209(11) 0.0000(6) 0.0017(8) -0.0027(8)
O8 0.0139(8) 0.0117(9) 0.0160(10) 0.0058(7) 0.0018(8) -0.0004(7)
O9 0.0052(8) 0.0104(9) 0.0198(11) 0.0020(7) -0.0046(7) -0.0042(7)
C1 0.0124(12) 0.0101(9) 0.0227(15) 0.0045(8) -0.0028(11) -0.0053(11)
C2 0.0025(11) 0.0164(13) 0.0213(11) 0.0031(10) -0.0014(10) -0.0057(11)
C3 0.0102(10) 0.0131(13) 0.0249(15) 0.0047(9) -0.0060(10) -0.0064(11)
C4 0.0063(9) 0.0131(14) 0.0203(16) 0.0024(9) -0.0003(10) 0.0008(10)
C5 0.0054(11) 0.0101(12) 0.0188(13) 0.0024(9) 0.0024(10) -0.0003(8)
C6 0.0055(10) 0.0106(13) 0.0170(13) 0.0016(9) -0.0002(10) 0.0003(8)
C7 0.0066(11) 0.0168(12) 0.0068(13) -0.0014(10) -0.0004(10) -0.0002(10)
C8 0.0110(13) 0.0190(14) 0.0167(15) 0.0005(11) -0.0013(11) -0.0035(11)
C9 0.0068(12) 0.0344(17) 0.0160(15) 0.0012(12) 0.0035(11) -0.0031(13)
C10 0.0102(11) 0.0330(17) 0.0204(16) -0.0083(12) 0.0036(12) -0.0015(12)
C11 0.0194(14) 0.0174(14) 0.0221(18) -0.0047(10) 0.0044(14) -0.0019(11)
C12 0.0075(11) 0.0183(13) 0.0165(14) 0.0010(9) 0.0039(11) -0.0007(11)
C13 0.0109(13) 0.0122(14) 0.0169(15) -0.0022(10) -0.0018(12) -0.0015(10)
C14 0.0197(13) 0.0147(14) 0.0214(16) 0.0042(11) -0.0005(12) -0.0009(11)
C15 0.0307(15) 0.0172(15) 0.0216(16) 0.0063(12) -0.0041(14) 0.0053(12)
C16 0.0328(16) 0.0238(17) 0.0168(15) 0.0005(13) -0.0025(14) 0.0069(12)
C17 0.0222(14) 0.0193(15) 0.0212(16) -0.0007(12) 0.0021(13) -0.0026(12)
C18 0.0130(12) 0.0158(14) 0.0179(15) 0.0036(10) -0.0014(11) 0.0000(11)
C19 0.0029(11) 0.0133(13) 0.0150(14) -0.0030(9) -0.0007(10) 0.0032(10)
C20 0.0062(11) 0.0155(14) 0.0195(15) -0.0023(9) 0.0007(11) 0.0004(11)
C21 0.0153(13) 0.0180(14) 0.0195(15) -0.0073(11) -0.0003(12) -0.0015(11)
C22 0.0105(13) 0.0271(16) 0.0203(16) -0.0091(11) -0.0057(11) 0.0040(12)
C23 0.0042(11) 0.0205(15) 0.0277(18) -0.0022(10) -0.0043(11) 0.0078(12)
C24 0.0075(11) 0.0140(13) 0.0213(15) -0.0006(10) 0.0011(11) 0.0016(11)
N1 0.0099(11) 0.0202(14) 0.0203(14) -0.0005(9) -0.0044(11) 0.0018(9)
C25 0.0109(14) 0.0270(16) 0.035(2) 0.0028(12) -0.0101(14) 0.0021(13)
C26 0.0109(15) 0.055(2) 0.049(3) 0.0007(14) -0.0023(16) 0.0094(18)
C27 0.0106(12) 0.0254(16) 0.0145(15) -0.0006(11) -0.0020(11) -0.0018(11)
C28 0.0275(16) 0.0240(17) 0.0239(18) -0.0002(12) 0.0005(15) -0.0023(12)
C29 0.0290(17) 0.0224(17) 0.0129(16) 0.0028(12) -0.0032(14) 0.0020(10)
C30 0.034(2) 0.035(2) 0.0235(19) 0.0127(15) 0.0101(16) 0.0052(13)
C31 0.0185(13) 0.0220(16) 0.0210(16) 0.0006(11) -0.0055(13) 0.0064(12)
C32 0.040(2) 0.0233(18) 0.039(2) -0.0032(14) -0.0147(17) 0.0053(15)

loop_
_atom_type_symbol
_atom_type_description
_atom_type_scat_dispersion_real
_atom_type_scat_dispersion_imag
_atom_type_scat_source
C C 0.0181 0.0091 'International Tables Vol C Tables 4.2.6.8 and 6.1.1.4'
H H 0.0000 0.0000 'International Tables Vol C Tables 4.2.6.8 and 6.1.1.4'
N N 0.0311 0.0180 'International Tables Vol C Tables 4.2.6.8 and 6.1.1.4'
O O 0.0492 0.0322 'International Tables Vol C Tables 4.2.6.8 and 6.1.1.4'
Mn Mn -0.5299 2.8052 'International Tables Vol C Tables 4.2.6.8 and 6.1.1.4'

loop_
_geom_angle_atom_site_label_1
_geom_angle_atom_site_label_2
_geom_angle_atom_site_label_3
_geom_angle
C3 Mn1 C2 87.67(13)
C3 Mn1 C1 88.86(12)
C2 Mn1 C1 91.51(13)
C3 Mn1 O8 98.90(12)
C2 Mn1 O8 170.52(11)
C1 Mn1 O8 95.42(11)
C3 Mn1 O9 173.68(11)
C2 Mn1 O9 97.52(10)
C1 Mn1 O9 94.59(10)
O8 Mn1 O9 75.52(8)
C3 Mn1 O7 101.23(10)
C2 Mn1 O7 96.34(11)
C1 Mn1 O7 167.43(9)
O8 Mn1 O7 75.76(8)
O9 Mn1 O7 74.70(7)
C3 Mn1 Mn2 128.92(9)
C2 Mn1 Mn2 126.05(9)
C1 Mn1 Mn2 122.23(8)
O8 Mn1 Mn2 44.50(6)
O9 Mn1 Mn2 44.84(5)
O7 Mn1 Mn2 45.30(5)
C6 Mn2 C4 87.53(12)
C6 Mn2 C5 92.48(12)
C4 Mn2 C5 90.49(12)
C6 Mn2 O8 96.99(10)
C4 Mn2 O8 98.50(10)
C5 Mn2 O8 167.19(10)
C6 Mn2 O9 170.16(9)
C4 Mn2 O9 99.48(10)
C5 Mn2 O9 94.35(11)
O8 Mn2 O9 75.24(8)
C6 Mn2 O7 98.26(10)
C4 Mn2 O7 171.95(10)
C5 Mn2 O7 94.83(10)
O8 Mn2 O7 75.33(7)
O9 Mn2 O7 74.12(7)
C6 Mn2 Mn1 125.60(8)
C4 Mn2 Mn1 127.13(8)
C5 Mn2 Mn1 122.77(9)
O8 Mn2 Mn1 44.42(6)
O9 Mn2 Mn1 44.56(5)
O7 Mn2 Mn1 44.82(5)
C7 O7 Mn1 133.11(15)
C7 O7 Mn2 132.96(16)
Mn1 O7 Mn2 89.89(7)
C13 O8 Mn1 133.21(17)
C13 O8 Mn2 135.63(17)
Mn1 O8 Mn2 91.07(9)
C19 O9 Mn1 133.46(16)
C19 O9 Mn2 135.87(16)
Mn1 O9 Mn2 90.60(8)
O1 C1 Mn1 178.8(3)
O2 C2 Mn1 179.0(2)
O3 C3 Mn1 176.3(2)
O4 C4 Mn2 176.2(3)
O5 C5 Mn2 177.1(2)
O6 C6 Mn2 176.8(2)
O7 C7 C12 120.6(2)
O7 C7 C8 121.1(2)
C12 C7 C8 118.3(2)
C9 C8 C7 120.4(3)
C9 C8 H8 119.8
C7 C8 H8 119.8
C10 C9 C8 121.2(3)
C10 C9 H9 119.4
C8 C9 H9 119.4
C9 C10 C11 119.0(3)
C9 C10 H10 120.5
C11 C10 H10 120.5
C12 C11 C10 120.7(3)
C12 C11 H11 119.7
C10 C11 H11 119.7
C11 C12 C7 120.4(2)
C11 C12 H12 119.8
C7 C12 H12 119.8
O8 C13 C14 121.0(3)
O8 C13 C18 121.8(2)
C14 C13 C18 117.2(3)
C15 C14 C13 121.1(3)
C15 C14 H14 119.5
C13 C14 H14 119.5
C14 C15 C16 121.2(3)
C14 C15 H15 119.4
C16 C15 H15 119.4
C15 C16 C17 118.7(3)
C15 C16 H16 120.7
C17 C16 H16 120.7
C18 C17 C16 120.6(3)
C18 C17 H17 119.7
C16 C17 H17 119.7
C17 C18 C13 121.3(3)
C17 C18 H18 119.3
C13 C18 H18 119.3
O9 C19 C24 121.3(2)
O9 C19 C20 120.9(2)
C24 C19 C20 117.8(2)
C21 C20 C19 120.7(2)
C21 C20 H20 119.7
C19 C20 H20 119.7
C22 C21 C20 121.3(3)
C22 C21 H21 119.4
C20 C21 H21 119.4
C21 C22 C23 118.1(3)
C21 C22 H22 121.0
C23 C22 H22 121.0
C24 C23 C22 121.4(2)
C24 C23 H23 119.3
C22 C23 H23 119.3
C23 C24 C19 120.8(3)
C23 C24 H24 119.6
C19 C24 H24 119.6
C31 N1 C29 111.4(2)
C31 N1 C27 106.2(2)
C29 N1 C27 111.5(2)
C31 N1 C25 110.7(2)
C29 N1 C25 106.2(2)
C27 N1 C25 110.9(2)
C26 C25 N1 115.4(3)
C26 C25 H25A 108.4
N1 C25 H25A 108.4
C26 C25 H25B 108.4
N1 C25 H25B 108.4
H25A C25 H25B 107.5
C25 C26 H26A 109.5
C25 C26 H26B 109.5
H26A C26 H26B 109.5
C25 C26 H26C 109.5
H26A C26 H26C 109.5
H26B C26 H26C 109.5
C28 C27 N1 115.2(2)
C28 C27 H27A 108.5
N1 C27 H27A 108.5
C28 C27 H27B 108.5
N1 C27 H27B 108.5
H27A C27 H27B 107.5
C27 C28 H28A 109.5
C27 C28 H28B 109.5
H28A C28 H28B 109.5
C27 C28 H28C 109.5
H28A C28 H28C 109.5
H28B C28 H28C 109.5
C30 C29 N1 114.8(3)
C30 C29 H29A 108.6
N1 C29 H29A 108.6
C30 C29 H29B 108.6
N1 C29 H29B 108.6
H29A C29 H29B 107.5
C29 C30 H30A 109.5
C29 C30 H30B 109.5
H30A C30 H30B 109.5
C29 C30 H30C 109.5
H30A C30 H30C 109.5
H30B C30 H30C 109.5
N1 C31 C32 115.9(3)
N1 C31 H31A 108.3
C32 C31 H31A 108.3
N1 C31 H31B 108.3
C32 C31 H31B 108.3
H31A C31 H31B 107.4
C31 C32 H32A 109.5
C31 C32 H32B 109.5
H32A C32 H32B 109.5
C31 C32 H32C 109.5
H32A C32 H32C 109.5
H32B C32 H32C 109.5

loop_
_geom_bond_atom_site_label_1
_geom_bond_atom_site_label_2
_geom_bond_distance
Mn1 C3 1.789(3)
Mn1 C2 1.797(3)
Mn1 C1 1.807(3)
Mn1 O8 2.014(2)
Mn1 O9 2.0184(18)
Mn1 O7 2.0276(18)
Mn1 Mn2 2.8765(5)
Mn2 C6 1.795(3)
Mn2 C4 1.796(3)
Mn2 C5 1.812(3)
Mn2 O8 2.017(2)
Mn2 O9 2.0284(19)
Mn2 O7 2.0444(17)
O1 C1 1.138(4)
O2 C2 1.149(4)
O3 C3 1.149(3)
O4 C4 1.151(4)
O5 C5 1.142(3)
O6 C6 1.150(3)
O7 C7 1.342(3)
O8 C13 1.340(4)
O9 C19 1.348(3)
C7 C12 1.395(4)
C7 C8 1.399(4)
C8 C9 1.394(4)
C8 H8 0.9500
C9 C10 1.365(5)
C9 H9 0.9500
C10 C11 1.393(4)
C10 H10 0.9500
C11 C12 1.393(4)
C11 H11 0.9500
C12 H12 0.9500
C13 C14 1.404(4)
C13 C18 1.403(4)
C14 C15 1.382(4)
C14 H14 0.9500
C15 C16 1.384(5)
C15 H15 0.9500
C16 C17 1.388(5)
C16 H16 0.9500
C17 C18 1.389(4)
C17 H17 0.9500
C18 H18 0.9500
C19 C24 1.398(4)
C19 C20 1.406(4)
C20 C21 1.392(4)
C20 H20 0.9500
C21 C22 1.383(4)
C21 H21 0.9500
C22 C23 1.397(5)
C22 H22 0.9500
C23 C24 1.384(4)
C23 H23 0.9500
C24 H24 0.9500
N1 C31 1.509(4)
N1 C29 1.514(4)
N1 C27 1.516(4)
N1 C25 1.526(4)
C25 C26 1.510(6)
C25 H25A 0.9900
C25 H25B 0.9900
C26 H26A 0.9800
C26 H26B 0.9800
C26 H26C 0.9800
C27 C28 1.509(4)
C27 H27A 0.9900
C27 H27B 0.9900
C28 H28A 0.9800
C28 H28B 0.9800
C28 H28C 0.9800
C29 C30 1.509(5)
C29 H29A 0.9900
C29 H29B 0.9900
C30 H30A 0.9800
C30 H30B 0.9800
C30 H30C 0.9800
C31 C32 1.517(5)
C31 H31A 0.9900
C31 H31B 0.9900
C32 H32A 0.9800
C32 H32B 0.9800
C32 H32C 0.9800

loop_
_geom_torsion_atom_site_label_1
_geom_torsion_atom_site_label_2
_geom_torsion_atom_site_label_3
_geom_torsion_atom_site_label_4
_geom_torsion
C3 Mn1 Mn2 C6 1.44(17)
C2 Mn1 Mn2 C6 -120.10(14)
C1 Mn1 Mn2 C6 120.06(16)
O8 Mn1 Mn2 C6 58.90(13)
O9 Mn1 Mn2 C6 -179.94(14)
O7 Mn1 Mn2 C6 -61.99(13)
C3 Mn1 Mn2 C4 -116.94(19)
C2 Mn1 Mn2 C4 121.51(16)
C1 Mn1 Mn2 C4 1.68(18)
O8 Mn1 Mn2 C4 -59.49(15)
O9 Mn1 Mn2 C4 61.67(15)
O7 Mn1 Mn2 C4 179.62(16)
C3 Mn1 Mn2 C5 123.05(16)
C2 Mn1 Mn2 C5 1.50(14)
C1 Mn1 Mn2 C5 -118.33(15)
O8 Mn1 Mn2 C5 -179.49(12)
O9 Mn1 Mn2 C5 -58.33(13)
O7 Mn1 Mn2 C5 59.62(13)
C3 Mn1 Mn2 O8 -57.46(15)
C2 Mn1 Mn2 O8 -179.00(12)
C1 Mn1 Mn2 O8 61.16(14)
O9 Mn1 Mn2 O8 121.16(11)
O7 Mn1 Mn2 O8 -120.89(11)
C3 Mn1 Mn2 O9 -178.62(16)
C2 Mn1 Mn2 O9 59.84(12)
C1 Mn1 Mn2 O9 -60.00(14)
O8 Mn1 Mn2 O9 -121.16(11)
O7 Mn1 Mn2 O9 117.95(12)
C3 Mn1 Mn2 O7 63.43(15)
C2 Mn1 Mn2 O7 -58.11(13)
C1 Mn1 Mn2 O7 -177.95(15)
O8 Mn1 Mn2 O7 120.89(11)
O9 Mn1 Mn2 O7 -117.95(12)
C3 Mn1 O7 C7 23.9(3)
C2 Mn1 O7 C7 -65.0(2)
C1 Mn1 O7 C7 166.7(5)
O8 Mn1 O7 C7 120.3(2)
O9 Mn1 O7 C7 -161.1(2)
Mn2 Mn1 O7 C7 158.7(3)
C3 Mn1 O7 Mn2 -134.81(11)
C2 Mn1 O7 Mn2 136.31(10)
C1 Mn1 O7 Mn2 8.0(6)
O8 Mn1 O7 Mn2 -38.36(8)
O9 Mn1 O7 Mn2 40.22(8)
C6 Mn2 O7 C7 -25.2(3)
C5 Mn2 O7 C7 68.0(2)
O8 Mn2 O7 C7 -120.3(2)
O9 Mn2 O7 C7 161.2(2)
Mn1 Mn2 O7 C7 -158.7(3)
C6 Mn2 O7 Mn1 133.50(10)
C5 Mn2 O7 Mn1 -133.28(10)
O8 Mn2 O7 Mn1 38.38(8)
O9 Mn2 O7 Mn1 -40.12(8)
C3 Mn1 O8 C13 -44.6(2)
C1 Mn1 O8 C13 45.1(2)
O9 Mn1 O8 C13 138.5(2)
O7 Mn1 O8 C13 -144.0(2)
Mn2 Mn1 O8 C13 177.0(3)
C3 Mn1 O8 Mn2 138.41(10)
C1 Mn1 O8 Mn2 -131.90(10)
O9 Mn1 O8 Mn2 -38.55(7)
O7 Mn1 O8 Mn2 39.00(7)
C6 Mn2 O8 C13 47.6(3)
C4 Mn2 O8 C13 -40.9(3)
C5 Mn2 O8 C13 -175.0(4)
O9 Mn2 O8 C13 -138.5(2)
O7 Mn2 O8 C13 144.4(3)
Mn1 Mn2 O8 C13 -176.9(3)
C6 Mn2 O8 Mn1 -135.45(9)
C4 Mn2 O8 Mn1 136.02(11)
C5 Mn2 O8 Mn1 1.9(5)
O9 Mn2 O8 Mn1 38.38(7)
O7 Mn2 O8 Mn1 -38.70(7)
C2 Mn1 O9 C19 47.5(3)
C1 Mn1 O9 C19 -44.6(3)
O8 Mn1 O9 C19 -139.1(2)
O7 Mn1 O9 C19 142.1(2)
Mn2 Mn1 O9 C19 -177.3(3)
C2 Mn1 O9 Mn2 -135.16(10)
C1 Mn1 O9 Mn2 132.70(11)
O8 Mn1 O9 Mn2 38.28(7)
O7 Mn1 O9 Mn2 -40.61(8)
C4 Mn2 O9 C19 42.6(3)
C5 Mn2 O9 C19 -48.6(3)
O8 Mn2 O9 C19 138.9(3)
O7 Mn2 O9 C19 -142.4(3)
Mn1 Mn2 O9 C19 177.2(3)
C4 Mn2 O9 Mn1 -134.64(11)
C5 Mn2 O9 Mn1 134.13(9)
O8 Mn2 O9 Mn1 -38.27(7)
O7 Mn2 O9 Mn1 40.34(7)
Mn1 O7 C7 C12 -169.8(2)
Mn2 O7 C7 C12 -19.6(4)
Mn1 O7 C7 C8 11.9(4)
Mn2 O7 C7 C8 162.1(2)
O7 C7 C8 C9 -179.5(3)
C12 C7 C8 C9 2.2(4)
C7 C8 C9 C10 0.2(5)
C8 C9 C10 C11 -2.1(5)
C9 C10 C11 C12 1.7(5)
C10 C11 C12 C7 0.7(5)
O7 C7 C12 C11 179.0(3)
C8 C7 C12 C11 -2.6(4)
Mn1 O8 C13 C14 7.0(4)
Mn2 O8 C13 C14 -177.19(19)
Mn1 O8 C13 C18 -173.50(19)
Mn2 O8 C13 C18 2.3(4)
O8 C13 C14 C15 179.6(3)
C18 C13 C14 C15 0.1(4)
C13 C14 C15 C16 -0.3(5)
C14 C15 C16 C17 0.0(5)
C15 C16 C17 C18 0.4(5)
C16 C17 C18 C13 -0.6(5)
O8 C13 C18 C17 -179.2(3)
C14 C13 C18 C17 0.3(4)
Mn1 O9 C19 C24 170.61(19)
Mn2 O9 C19 C24 -5.6(4)
Mn1 O9 C19 C20 -10.7(4)
Mn2 O9 C19 C20 173.16(19)
O9 C19 C20 C21 -178.5(2)
C24 C19 C20 C21 0.3(4)
C19 C20 C21 C22 -0.4(4)
C20 C21 C22 C23 -0.1(4)
C21 C22 C23 C24 0.6(4)
C22 C23 C24 C19 -0.7(4)
O9 C19 C24 C23 179.0(2)
C20 C19 C24 C23 0.2(4)
C31 N1 C25 C26 -61.1(4)
C29 N1 C25 C26 177.9(3)
C27 N1 C25 C26 56.5(4)
C31 N1 C27 C28 -179.5(2)
C29 N1 C27 C28 -58.0(3)
C25 N1 C27 C28 60.2(3)
C31 N1 C29 C30 60.3(3)
C27 N1 C29 C30 -58.1(3)
C25 N1 C29 C30 -179.0(3)
C29 N1 C31 C32 56.2(3)
C27 N1 C31 C32 177.8(3)
C25 N1 C31 C32 -61.7(4)
